data_2231311
loop_
_publ_author_name
'Rodrigues, Vinola Z.'
'Foro, Sabine'
'Gowda, B. Thimme'

_publ_section_title
;
 <i>N</i>,<i>N</i>'-Bis(4-chlorophenylsulfonyl)suberamide
;
_journal_coeditor_code SJ6195
_journal_issue 8
_journal_name_full 'Acta Crystallographica Section E'
_journal_page_first o2101
_journal_paper_doi 10.1107/S1600536811028662
_journal_volume 67
_journal_year 2011
_chemical_formula_moiety 'C20 H22 Cl2 N2 O6 S2'
_chemical_formula_sum 'C20 H22 Cl2 N2 O6 S2'
_chemical_formula_weight 521.42
_chemical_name_systematic
;
<i>N</i>,<i>N</i>'-Bis(4-chlorophenylsulfonyl)suberamide
;
_space_group_IT_number 14
_symmetry_cell_setting monoclinic
_symmetry_space_group_name_Hall '-P 2ybc'
_symmetry_space_group_name_H-M 'P 1 21/c 1'
_atom_sites_solution_hydrogens geom
_atom_sites_solution_primary direct
_atom_sites_solution_secondary difmap
_audit_creation_method SHELXL-97
_cell_angle_alpha 90.00
_cell_angle_beta 93.910(10)
_cell_angle_gamma 90.00
_cell_formula_units_Z 2
_cell_length_a 21.925(4)
_cell_length_b 5.5855(8)
_cell_length_c 9.3810(10)
_cell_measurement_reflns_used 1226
_cell_measurement_temperature 293(2)
_cell_measurement_theta_max 27.88
_cell_measurement_theta_min 2.81
_cell_volume 1146.1(3)
_computing_cell_refinement
;
CrysAlis RED (Oxford Diffraction, 2009)
;
_computing_data_collection
;
CrysAlis CCD (Oxford Diffraction, 2009)
;
_computing_data_reduction
;
CrysAlis RED (Oxford Diffraction, 2009)
;
_computing_molecular_graphics 'PLATON (Spek, 2009)'
_computing_publication_material 'SHELXL97 (Sheldrick, 2008)'
_computing_structure_refinement 'SHELXL97 (Sheldrick, 2008)'
_computing_structure_solution 'SHELXS97 (Sheldrick, 2008)'
_diffrn_ambient_temperature 293(2)
_diffrn_measured_fraction_theta_full 0.989
_diffrn_measured_fraction_theta_max 0.989
_diffrn_measurement_device_type
;
Oxford Diffraction Xcalibur diffractometer
with Sapphire CCD detector
;
_diffrn_measurement_method
;
Rotation method data acquisition using omega scans.
;
_diffrn_radiation_monochromator graphite
_diffrn_radiation_source 'fine-focus sealed tube'
_diffrn_radiation_type MoK\a
_diffrn_radiation_wavelength 0.71073
_diffrn_reflns_av_R_equivalents 0.0294
_diffrn_reflns_av_sigmaI/netI 0.0361
_diffrn_reflns_limit_h_max 26
_diffrn_reflns_limit_h_min -24
_diffrn_reflns_limit_k_max 5
_diffrn_reflns_limit_k_min -6
_diffrn_reflns_limit_l_max 9
_diffrn_reflns_limit_l_min -11
_diffrn_reflns_number 3854
_diffrn_reflns_theta_full 25.34
_diffrn_reflns_theta_max 25.34
_diffrn_reflns_theta_min 2.79
_diffrn_standards_decay_% 0
_diffrn_standards_number 0
_exptl_absorpt_coefficient_mu 0.506
_exptl_absorpt_correction_T_max 0.9703
_exptl_absorpt_correction_T_min 0.7934
_exptl_absorpt_correction_type multi-scan
_exptl_absorpt_process_details
;
(CrysAlis RED; Oxford Diffraction, 2009)
;
_exptl_crystal_colour colourless
_exptl_crystal_density_diffrn 1.511
_exptl_crystal_density_method 'not measured'
_exptl_crystal_description needle
_exptl_crystal_F_000 540
_exptl_crystal_size_max 0.48
_exptl_crystal_size_mid 0.14
_exptl_crystal_size_min 0.06
_refine_diff_density_max 0.291
_refine_diff_density_min -0.319
_refine_ls_extinction_method none
_refine_ls_goodness_of_fit_ref 1.177
_refine_ls_hydrogen_treatment mixed
_refine_ls_matrix_type full
_refine_ls_number_parameters 148
_refine_ls_number_reflns 2081
_refine_ls_number_restraints 1
_refine_ls_restrained_S_all 1.177
_refine_ls_R_factor_all 0.0943
_refine_ls_R_factor_gt 0.0633
_refine_ls_shift/su_max 0.009
_refine_ls_shift/su_mean 0.001
_refine_ls_structure_factor_coef Fsqd
_refine_ls_weighting_details 'calc w=1/[\s^2^(Fo^2^)+(0.0000P)^2^+2.6128P] where P=(Fo^2^+2Fc^2^)/3'
_refine_ls_weighting_scheme calc
_refine_ls_wR_factor_gt 0.1026
_refine_ls_wR_factor_ref 0.1147
_reflns_number_gt 1522
_reflns_number_total 2081
_reflns_threshold_expression >2sigma(I)
_cod_data_source_file sj6195.cif
_cod_data_source_block I
_cod_original_sg_symbol_H-M 'P 21/c'
_cod_database_code 2231311
_cod_database_fobs_code 2231311

loop_
_symmetry_equiv_pos_as_xyz
'x, y, z'
'-x, y+1/2, -z+1/2'
'-x, -y, -z'
'x, -y-1/2, z-1/2'

loop_
_atom_site_type_symbol
_atom_site_label
_atom_site_fract_x
_atom_site_fract_y
_atom_site_fract_z
_atom_site_U_iso_or_equiv
_atom_site_adp_type
_atom_site_calc_flag
_atom_site_refinement_flags
_atom_site_occupancy
_atom_site_symmetry_multiplicity
Cl Cl1 0.04045(6) 0.7957(3) 0.3395(2) 0.1014(6) Uani d . 1 1
S S1 0.26694(5) 0.1182(2) 0.39060(10) 0.0397(3) Uani d . 1 1
O O1 0.25535(13) -0.0692(5) 0.4882(3) 0.0482(8) Uani d . 1 1
O O2 0.28271(13) 0.0610(5) 0.2497(3) 0.0486(8) Uani d . 1 1
O O3 0.35809(14) 0.4648(6) 0.2761(3) 0.0608(10) Uani d . 1 1
N N1 0.32305(15) 0.2771(6) 0.4690(3) 0.0397(8) Uani d D 1 1
H H1N 0.3190(18) 0.284(7) 0.559(2) 0.048 Uiso d D 1 1
C C1 0.20287(18) 0.3113(8) 0.3787(4) 0.0405(10) Uani d . 1 1
C C2 0.1531(2) 0.2614(9) 0.4551(5) 0.0573(13) Uani d . 1 1
H H2 0.1534 0.1285 0.5148 0.069 Uiso calc R 1 1
C C3 0.1026(2) 0.4101(10) 0.4425(6) 0.0694(15) Uani d . 1 1
H H3 0.0686 0.3776 0.4932 0.083 Uiso calc R 1 1
C C4 0.1034(2) 0.6059(9) 0.3547(6) 0.0596(13) Uani d . 1 1
C C5 0.1531(2) 0.6559(9) 0.2780(5) 0.0551(12) Uani d . 1 1
H H5 0.1527 0.7886 0.2181 0.066 Uiso calc R 1 1
C C6 0.2034(2) 0.5079(8) 0.2906(4) 0.0470(11) Uani d . 1 1
H H6 0.2374 0.5407 0.2399 0.056 Uiso calc R 1 1
C C7 0.35867(17) 0.4445(8) 0.4041(4) 0.0378(10) Uani d . 1 1
C C8 0.39757(17) 0.5930(8) 0.5078(4) 0.0389(10) Uani d . 1 1
H H8A 0.4223 0.4876 0.5703 0.047 Uiso calc R 1 1
H H8B 0.3713 0.6846 0.5665 0.047 Uiso calc R 1 1
C C9 0.43924(18) 0.7634(8) 0.4345(4) 0.0409(10) Uani d . 1 1
H H9A 0.4651 0.6715 0.3749 0.049 Uiso calc R 1 1
H H9B 0.4144 0.8693 0.3726 0.049 Uiso calc R 1 1
C C10 0.47944(17) 0.9135(8) 0.5373(4) 0.0394(10) Uani d . 1 1
H H10A 0.5048 0.8079 0.5984 0.047 Uiso calc R 1 1
H H10B 0.4537 1.0041 0.5978 0.047 Uiso calc R 1 1

loop_
_atom_site_aniso_label
_atom_site_aniso_U_11
_atom_site_aniso_U_22
_atom_site_aniso_U_33
_atom_site_aniso_U_12
_atom_site_aniso_U_13
_atom_site_aniso_U_23
Cl1 0.0516(8) 0.0761(11) 0.1751(18) 0.0094(8) -0.0036(9) -0.0021(11)
S1 0.0432(6) 0.0422(6) 0.0343(5) -0.0088(5) 0.0065(4) -0.0047(5)
O1 0.0551(18) 0.0452(19) 0.0447(16) -0.0108(15) 0.0069(14) 0.0030(14)
O2 0.0577(19) 0.054(2) 0.0353(15) -0.0070(15) 0.0085(13) -0.0108(14)
O3 0.063(2) 0.086(3) 0.0328(16) -0.0361(19) 0.0026(14) 0.0065(16)
N1 0.0386(18) 0.052(2) 0.0298(16) -0.0161(17) 0.0076(15) -0.0034(17)
C1 0.042(2) 0.043(3) 0.036(2) -0.010(2) 0.0002(18) -0.005(2)
C2 0.044(3) 0.064(3) 0.065(3) -0.009(3) 0.013(2) 0.011(3)
C3 0.041(3) 0.078(4) 0.091(4) -0.008(3) 0.018(3) 0.006(3)
C4 0.040(3) 0.054(3) 0.083(3) -0.007(2) -0.009(2) -0.010(3)
C5 0.063(3) 0.044(3) 0.057(3) -0.010(2) -0.004(2) 0.004(2)
C6 0.044(3) 0.050(3) 0.047(2) -0.008(2) 0.007(2) -0.006(2)
C7 0.028(2) 0.050(3) 0.036(2) -0.0030(19) 0.0049(17) -0.0005(19)
C8 0.035(2) 0.049(3) 0.034(2) -0.005(2) 0.0056(17) -0.004(2)
C9 0.040(2) 0.044(3) 0.038(2) -0.010(2) 0.0075(17) -0.0012(19)
C10 0.035(2) 0.047(3) 0.036(2) -0.005(2) 0.0071(17) -0.0043(19)

loop_
_atom_type_symbol
_atom_type_description
_atom_type_scat_dispersion_real
_atom_type_scat_dispersion_imag
_atom_type_scat_source
C C 0.0033 0.0016 'International Tables Vol C Tables 4.2.6.8 and 6.1.1.4'
H H 0.0000 0.0000 'International Tables Vol C Tables 4.2.6.8 and 6.1.1.4'
Cl Cl 0.1484 0.1585 'International Tables Vol C Tables 4.2.6.8 and 6.1.1.4'
N N 0.0061 0.0033 'International Tables Vol C Tables 4.2.6.8 and 6.1.1.4'
O O 0.0106 0.0060 'International Tables Vol C Tables 4.2.6.8 and 6.1.1.4'
S S 0.1246 0.1234 'International Tables Vol C Tables 4.2.6.8 and 6.1.1.4'

loop_
_geom_angle_atom_site_label_1
_geom_angle_atom_site_label_2
_geom_angle_atom_site_label_3
_geom_angle_site_symmetry_1
_geom_angle_site_symmetry_3
_geom_angle
O1 S1 O2 . . 119.75(18)
O1 S1 N1 . . 105.61(17)
O2 S1 N1 . . 108.29(17)
O1 S1 C1 . . 108.25(18)
O2 S1 C1 . . 108.65(18)
N1 S1 C1 . . 105.37(19)
C7 N1 S1 . . 126.4(3)
C7 N1 H1N . . 120(3)
S1 N1 H1N . . 110(3)
C2 C1 C6 . . 121.0(4)
C2 C1 S1 . . 119.9(4)
C6 C1 S1 . . 119.1(3)
C1 C2 C3 . . 119.6(5)
C1 C2 H2 . . 120.2
C3 C2 H2 . . 120.2
C4 C3 C2 . . 119.3(4)
C4 C3 H3 . . 120.4
C2 C3 H3 . . 120.4
C3 C4 C5 . . 121.2(5)
C3 C4 Cl1 . . 119.7(4)
C5 C4 Cl1 . . 119.1(4)
C6 C5 C4 . . 119.5(4)
C6 C5 H5 . . 120.3
C4 C5 H5 . . 120.3
C5 C6 C1 . . 119.4(4)
C5 C6 H6 . . 120.3
C1 C6 H6 . . 120.3
O3 C7 N1 . . 122.2(4)
O3 C7 C8 . . 124.1(4)
N1 C7 C8 . . 113.6(3)
C7 C8 C9 . . 112.8(3)
C7 C8 H8A . . 109.0
C9 C8 H8A . . 109.0
C7 C8 H8B . . 109.0
C9 C8 H8B . . 109.0
H8A C8 H8B . . 107.8
C10 C9 C8 . . 113.6(3)
C10 C9 H9A . . 108.8
C8 C9 H9A . . 108.8
C10 C9 H9B . . 108.8
C8 C9 H9B . . 108.8
H9A C9 H9B . . 107.7
C9 C10 C10 . 3_676 113.2(4)
C9 C10 H10A . . 108.9
C10 C10 H10A 3_676 . 108.9
C9 C10 H10B . . 108.9
C10 C10 H10B 3_676 . 108.9
H10A C10 H10B . . 107.7

loop_
_geom_bond_atom_site_label_1
_geom_bond_atom_site_label_2
_geom_bond_site_symmetry_2
_geom_bond_distance
Cl1 C4 . 1.738(5)
S1 O1 . 1.425(3)
S1 O2 . 1.425(3)
S1 N1 . 1.649(3)
S1 C1 . 1.769(4)
O3 C7 . 1.205(4)
N1 C7 . 1.386(5)
N1 H1N . 0.852(18)
C1 C2 . 1.374(5)
C1 C6 . 1.375(6)
C2 C3 . 1.382(7)
C2 H2 . 0.9300
C3 C4 . 1.370(7)
C3 H3 . 0.9300
C4 C5 . 1.375(6)
C5 C6 . 1.377(6)
C5 H5 . 0.9300
C6 H6 . 0.9300
C7 C8 . 1.499(5)
C8 C9 . 1.516(5)
C8 H8A . 0.9700
C8 H8B . 0.9700
C9 C10 . 1.515(5)
C9 H9A . 0.9700
C9 H9B . 0.9700
C10 C10 3_676 1.525(7)
C10 H10A . 0.9700
C10 H10B . 0.9700

loop_
_geom_hbond_atom_site_label_D
_geom_hbond_atom_site_label_H
_geom_hbond_atom_site_label_A
_geom_hbond_site_symmetry_A
_geom_hbond_distance_DH
_geom_hbond_distance_HA
_geom_hbond_distance_DA
_geom_hbond_angle_DHA
N1 H1N O2 4_566 0.852(18) 2.19(3) 2.975(4) 153(4)
N1 H1N O3 4_566 0.852(18) 2.57(3) 3.227(4) 135(3)

loop_
_geom_torsion_atom_site_label_1
_geom_torsion_atom_site_label_2
_geom_torsion_atom_site_label_3
_geom_torsion_atom_site_label_4
_geom_torsion_site_symmetry_4
_geom_torsion
O1 S1 N1 C7 . 165.0(3)
O2 S1 N1 C7 . 35.6(4)
C1 S1 N1 C7 . -80.6(4)
O1 S1 C1 C2 . -1.3(4)
O2 S1 C1 C2 . 130.2(3)
N1 S1 C1 C2 . -113.9(4)
O1 S1 C1 C6 . 179.8(3)
O2 S1 C1 C6 . -48.7(4)
N1 S1 C1 C6 . 67.1(3)
C6 C1 C2 C3 . 0.5(7)
S1 C1 C2 C3 . -178.5(4)
C1 C2 C3 C4 . -0.5(8)
C2 C3 C4 C5 . 0.6(8)
C2 C3 C4 Cl1 . -179.4(4)
C3 C4 C5 C6 . -0.7(7)
Cl1 C4 C5 C6 . 179.3(3)
C4 C5 C6 C1 . 0.6(7)
C2 C1 C6 C5 . -0.5(6)
S1 C1 C6 C5 . 178.4(3)
S1 N1 C7 O3 . -11.8(6)
S1 N1 C7 C8 . 168.7(3)
O3 C7 C8 C9 . -3.3(6)
N1 C7 C8 C9 . 176.2(3)
C7 C8 C9 C10 . -179.4(3)
C8 C9 C10 C10 3_676 -179.2(4)
